data_7132419
loop_
_publ_author_name
'Patra, Kamaless'
'Brennessel, William W.'
'Matson, Ellen M.'

_publ_section_title
;
 Molybdenum sulphide clusters as redox-active supports for low-valent
 uranium.
;
_journal_issue 5
_journal_name_full 'Chemical communications (Cambridge, England)'
_journal_page_first 530
_journal_page_last 533
_journal_paper_doi 10.1039/d3cc05561b
_journal_volume 60
_journal_year 2024
_chemical_absolute_configuration ad
_chemical_formula_moiety 'C52 H70 Mo3 N2 S4 U, C7 H8'
_chemical_formula_sum 'C59 H78 Mo3 N2 S4 U'
_chemical_formula_weight 1469.32
_space_group_crystal_system orthorhombic
_space_group_IT_number 19
_space_group_name_Hall 'P 2ac 2ab'
_space_group_name_H-M_alt 'P 21 21 21'
_atom_sites_solution_hydrogens geom
_atom_sites_solution_primary dual
_atom_sites_solution_secondary difmap
_audit_creation_date 2023-05-26
_audit_creation_method
;
Olex2 1.5
(compiled 2023.03.06 svn.rbb2c1857 for OlexSys, GUI svn.r6748)
;
_audit_update_record
;
2023-11-08 deposited with the CCDC.	2023-11-29 downloaded from the CCDC.
;
_cell_angle_alpha 90
_cell_angle_beta 90
_cell_angle_gamma 90
_cell_formula_units_Z 4
_cell_length_a 11.01510(10)
_cell_length_b 20.26860(10)
_cell_length_c 24.6766(2)
_cell_measurement_reflns_used 37491
_cell_measurement_temperature 100.00(10)
_cell_measurement_theta_max 78.3830
_cell_measurement_theta_min 3.5760
_cell_volume 5509.31(7)
_computing_cell_refinement 'CrysAlisPro 1.171.42.85a (Rigaku OD, 2023)'
_computing_data_collection 'CrysAlisPro 1.171.42.85a (Rigaku OD, 2023)'
_computing_data_reduction 'CrysAlisPro 1.171.42.85a (Rigaku OD, 2023)'
_computing_molecular_graphics 'Olex2 1.5 (Dolomanov et al., 2009)'
_computing_publication_material 'Olex2 1.5 (Dolomanov et al., 2009)'
_computing_structure_refinement 'SHELXL 2019/2 (Sheldrick, 2015b)'
_computing_structure_solution 'SHELXT 2018/2 (Sheldrick, 2015a)'
_diffrn_ambient_environment N~2~
_diffrn_ambient_temperature 100.00(10)
_diffrn_detector 'Hybrid Pixel Array Detector'
_diffrn_detector_area_resol_mean 10.0000
_diffrn_detector_type HyPix
_diffrn_measured_fraction_theta_full 1.000
_diffrn_measured_fraction_theta_max 0.994
_diffrn_measurement_details
;
List of Runs (angles in degrees, time in seconds):

  # Type    Start    End  Width  t~exp~   \w     \q     \k     \f   Frames
#--------------------------------------------------------------------------
  1  \w    -79.00  24.00   0.50    3.03    --  -47.07  98.00-139.00  206
  2  \w   -161.00 -82.00   0.50   12.12    --  -91.75-110.00-146.00  158
  3  \w    103.00 178.00   0.50   12.12    --  113.25 110.00 -51.00  150
  4  \w     43.00 106.00   0.50   12.12    --  113.25 -98.00 113.00  126
  5  \w    101.00 178.00   0.50   12.12    --  113.25  30.00 101.00  154
  6  \w     -9.00  28.00   0.50    3.03    --  -47.07  19.00  90.00   74
  7  \w   -119.00 -65.00   0.50    3.03    --  -47.07   0.00 -30.00  108
  8  \w   -119.00 -32.00   0.50    3.03    --  -47.07 -57.00 120.00  174
  9  \w     -9.00  28.00   0.50    3.03    --  -47.07  19.00 -90.00   74
 10  \w     97.00 178.00   0.50   12.12    --  113.25  61.00   0.00  162
 11  \w     44.00 111.00   0.50   12.12    --  113.25-125.00-150.00  134
 12  \w     42.00  83.00   0.50   12.12    --  113.25 -61.00-180.00   82
 13  \w     44.00 111.00   0.50   12.12    --  113.25-125.00 -90.00  134
 14  \w     42.00  83.00   0.50   12.12    --  113.25 -61.00  30.00   82
 15  \w     42.00  83.00   0.50   12.12    --  113.25 -61.00  90.00   82
 16  \w    101.00 178.00   0.50   12.12    --  113.25  45.00 150.00  154
 17  \w     42.00  83.00   0.50   12.12    --  113.25 -61.00 120.00   82
 18  \w    101.00 178.00   0.50   12.12    --  113.25  45.00 -90.00  154
 19  \w    101.00 178.00   0.50   12.12    --  113.25  45.00-180.00  154
 20  \w     42.00 106.00   0.50   12.12    --  113.25 -94.00-180.00  128
 21  \w     41.00 178.00   0.50   12.12    --  113.25   0.00-120.00  274
 22  \w     42.00  83.00   0.50   12.12    --  113.25 -61.00 -90.00   82
 23  \w     42.00  83.00   0.50   12.12    --  113.25 -61.00-120.00   82
 24  \w     42.00  83.00   0.50   12.12    --  113.25 -61.00   0.00   82
 25  \w   -119.00 -32.00   0.50    3.03    --  -47.07 -57.00 -60.00  174
 26  \w   -120.00 -24.00   0.50    3.03    --  -47.07 -77.00  60.00  192
 27  \w   -119.00 -32.00   0.50    3.03    --  -47.07 -57.00-150.00  174
 28  \w     34.00  93.00   0.50    3.03    --   47.07-125.00 120.00  118
;
_diffrn_measurement_device 'four-circle diffractometer'
_diffrn_measurement_device_type 'XtaLAB Synergy, Dualflex, HyPix'
_diffrn_measurement_method '\w scans'
_diffrn_orient_matrix_type 'CrysAlisPro convention (1999,Acta A55,543-557)'
_diffrn_orient_matrix_UB_11 0.0510886000
_diffrn_orient_matrix_UB_12 0.0698450000
_diffrn_orient_matrix_UB_13 -0.0093149000
_diffrn_orient_matrix_UB_21 0.0204973000
_diffrn_orient_matrix_UB_22 -0.0163268000
_diffrn_orient_matrix_UB_23 -0.0602917000
_diffrn_orient_matrix_UB_31 -0.1285656000
_diffrn_orient_matrix_UB_32 0.0251469000
_diffrn_orient_matrix_UB_33 -0.0132598000
_diffrn_radiation_monochromator mirror
_diffrn_radiation_probe x-ray
_diffrn_radiation_type 'Cu K\a'
_diffrn_radiation_wavelength 1.54184
_diffrn_reflns_av_R_equivalents 0.0598
_diffrn_reflns_av_unetI/netI 0.0338
_diffrn_reflns_Laue_measured_fraction_full 1.000
_diffrn_reflns_Laue_measured_fraction_max 0.994
_diffrn_reflns_limit_h_max 11
_diffrn_reflns_limit_h_min -14
_diffrn_reflns_limit_k_max 25
_diffrn_reflns_limit_k_min -25
_diffrn_reflns_limit_l_max 31
_diffrn_reflns_limit_l_min -31
_diffrn_reflns_number 70003
_diffrn_reflns_point_group_measured_fraction_full 0.999
_diffrn_reflns_point_group_measured_fraction_max 0.986
_diffrn_reflns_theta_full 74.504
_diffrn_reflns_theta_max 80.287
_diffrn_reflns_theta_min 3.582
_diffrn_source 'micro-focus sealed X-ray tube'
_diffrn_source_type 'PhotonJet (Cu) X-ray Source'
_exptl_absorpt_coefficient_mu 15.347
_exptl_absorpt_correction_T_max 1.00000
_exptl_absorpt_correction_T_min 0.60078
_exptl_absorpt_correction_type multi-scan
_exptl_absorpt_process_details
;
CrysAlisPro 1.171.42.85a (Rigaku Oxford Diffraction, 2023)
Empirical absorption correction using spherical harmonics,
implemented in SCALE3 ABSPACK scaling algorithm.
;
_exptl_crystal_colour black
_exptl_crystal_colour_primary black
_exptl_crystal_density_diffrn 1.771
_exptl_crystal_description block
_exptl_crystal_F_000 2912
_exptl_crystal_size_max 0.081
_exptl_crystal_size_mid 0.048
_exptl_crystal_size_min 0.026
_refine_diff_density_max 1.269
_refine_diff_density_min -1.472
_refine_diff_density_rms 0.140
_refine_ls_abs_structure_details
;
 Flack x determined using 4720 quotients [(I+)-(I-)]/[(I+)+(I-)]
 (Parsons, Flack and Wagner, Acta Cryst. B69 (2013) 249-259).
;
_refine_ls_abs_structure_Flack -0.036(2)
_refine_ls_extinction_method none
_refine_ls_goodness_of_fit_ref 1.110
_refine_ls_hydrogen_treatment constr
_refine_ls_matrix_type full
_refine_ls_number_parameters 631
_refine_ls_number_reflns 11882
_refine_ls_number_restraints 46
_refine_ls_restrained_S_all 1.110
_refine_ls_R_factor_all 0.0403
_refine_ls_R_factor_gt 0.0379
_refine_ls_shift/su_max 0.001
_refine_ls_shift/su_mean 0.000
_refine_ls_structure_factor_coef Fsqd
_refine_ls_weighting_details 'w=1/[\s^2^(Fo^2^)+(0.0268P)^2^+28.6488P] where P=(Fo^2^+2Fc^2^)/3'
_refine_ls_weighting_scheme calc
_refine_ls_wR_factor_gt 0.0922
_refine_ls_wR_factor_ref 0.0933
_reflns_Friedel_coverage 0.799
_reflns_Friedel_fraction_full 0.999
_reflns_Friedel_fraction_max 0.976
_reflns_number_gt 11276
_reflns_number_total 11882
_reflns_threshold_expression 'I > 2\s(I)'
_cod_data_source_file d3cc05561b2.cif
_cod_data_source_block matkp10
_cod_depositor_comments 'Adding full bibliography for 7132418--7132420.cif.'
_cod_database_code 7132419
_shelx_shelxl_version_number 2019/2
_shelx_space_group_comment
;
The symmetry employed for this shelxl refinement is uniquely defined
by the following loop, which should always be used as a source of
symmetry information in preference to the above space-group names.
They are only intended as comments.
;
_shelx_estimated_absorpt_t_max 0.691
_shelx_estimated_absorpt_t_min 0.370
_olex2_refinement_description
;
1. Fixed Uiso
 At 1.2 times of:
  All C(H) groups
 At 1.5 times of:
  All C(H,H,H) groups
2. Restrained distances
 C53-C54
 1.52 with sigma of 0.02
3. Rigid body (RIGU) restrains
 C53, C54, C55, C56, C57, C58, C59
 with sigma for 1-2 distances of 0.004 and sigma for 1-3 distances of 0.004
4.a Aromatic/amide H refined with riding coordinates:
 C42(H42), C43(H43), C44(H44), C45(H45), C46(H46), C48(H48), C49(H49),
 C50(H50), C51(H51), C52(H52), C55(H55), C56(H56), C57(H57), C58(H58), C59(H59)
4.b Fitted hexagon refined as free rotating group:
 C54(C55,C56,C57,C58,C59)
4.c Idealised Me refined as rotating group:
 C6(H6A,H6B,H6C), C7(H7A,H7B,H7C), C8(H8A,H8B,H8C), C9(H9A,H9B,H9C), C10(H10A,
 H10B,H10C), C16(H16A,H16B,H16C), C17(H17A,H17B,H17C), C18(H18A,H18B,H18C),
 C19(H19A,H19B,H19C), C20(H20A,H20B,H20C), C26(H26A,H26B,H26C), C27(H27A,H27B,
 H27C), C28(H28A,H28B,H28C), C29(H29A,H29B,H29C), C30(H30A,H30B,H30C), C36(H36A,
 H36B,H36C), C37(H37A,H37B,H37C), C38(H38A,H38B,H38C), C39(H39A,H39B,H39C),
 C40(H40A,H40B,H40C), C53(H53A,H53B,H53C)
;
_olex2_submission_original_sample_id matkp10
_olex2_submission_special_instructions 'No special instructions were received'
_oxdiff_exptl_absorpt_empirical_details
;
Empirical correction (ABSPACK) includes:
- Absorption correction using spherical harmonics
- Frame scaling
;
_oxdiff_exptl_absorpt_empirical_full_max 1.678
_oxdiff_exptl_absorpt_empirical_full_min 0.720

loop_
_space_group_symop_operation_xyz
'x, y, z'
'-x+1/2, -y, z+1/2'
'-x, y+1/2, -z+1/2'
'x+1/2, -y+1/2, -z'

loop_
_atom_site_label
_atom_site_type_symbol
_atom_site_fract_x
_atom_site_fract_y
_atom_site_fract_z
_atom_site_U_iso_or_equiv
_atom_site_adp_type
_atom_site_occupancy
_atom_site_site_symmetry_order
_atom_site_calc_flag
_atom_site_refinement_flags_posn
_atom_site_refinement_flags_adp
_atom_site_refinement_flags_occupancy
_atom_site_disorder_assembly
_atom_site_disorder_group
U1 U 0.30807(3) 0.51654(2) 0.72825(2) 0.03525(9) Uani 1 1 d . . . . .
Mo1 Mo 0.12803(7) 0.43703(4) 0.62241(4) 0.03314(17) Uani 1 1 d . . . . .
Mo2 Mo 0.32766(7) 0.36016(4) 0.64860(3) 0.03293(17) Uani 1 1 d . . . . .
Mo3 Mo 0.36319(7) 0.46645(4) 0.57223(3) 0.03350(17) Uani 1 1 d . . . . .
S1 S 0.1823(3) 0.40026(11) 0.70989(10) 0.0369(5) Uani 1 1 d . . . . .
S2 S 0.2279(2) 0.53796(11) 0.61786(11) 0.0348(5) Uani 1 1 d . . . . .
S3 S 0.4718(2) 0.44426(12) 0.65207(11) 0.0346(5) Uani 1 1 d . . . . .
S4 S 0.2430(2) 0.37332(12) 0.56312(11) 0.0335(5) Uani 1 1 d . . . . .
N1 N 0.1490(8) 0.5270(4) 0.7684(4) 0.0406(19) Uani 1 1 d . . . . .
N2 N 0.4006(9) 0.4644(4) 0.7842(4) 0.041(2) Uani 1 1 d . . . . .
C1 C 0.3260(10) 0.6342(5) 0.7859(4) 0.037(2) Uani 1 1 d . . . . .
C2 C 0.2998(11) 0.6543(5) 0.7304(5) 0.044(2) Uani 1 1 d . . . . .
C3 C 0.4052(10) 0.6400(5) 0.6995(5) 0.042(2) Uani 1 1 d . . . . .
C4 C 0.4922(10) 0.6097(5) 0.7333(5) 0.042(2) Uani 1 1 d . . . . .
C5 C 0.4446(11) 0.6070(5) 0.7867(5) 0.042(3) Uani 1 1 d . . . . .
C6 C 0.2495(12) 0.6460(6) 0.8340(5) 0.046(3) Uani 1 1 d . . . . .
H6A H 0.166627 0.656511 0.822508 0.069 Uiso 1 1 calc R U . . .
H6B H 0.282724 0.683005 0.854860 0.069 Uiso 1 1 calc R U . . .
H6C H 0.248485 0.606306 0.856716 0.069 Uiso 1 1 calc R U . . .
C7 C 0.1877(13) 0.6890(5) 0.7115(5) 0.051(3) Uani 1 1 d . . . . .
H7A H 0.167762 0.674438 0.674653 0.076 Uiso 1 1 calc R U . . .
H7B H 0.201703 0.736723 0.711518 0.076 Uiso 1 1 calc R U . . .
H7C H 0.120144 0.678471 0.735833 0.076 Uiso 1 1 calc R U . . .
C8 C 0.4220(13) 0.6609(6) 0.6418(5) 0.053(3) Uani 1 1 d . . . . .
H8A H 0.431680 0.621724 0.618916 0.080 Uiso 1 1 calc R U . . .
H8B H 0.494552 0.688618 0.638899 0.080 Uiso 1 1 calc R U . . .
H8C H 0.350756 0.685919 0.629904 0.080 Uiso 1 1 calc R U . . .
C9 C 0.6178(11) 0.5897(6) 0.7164(6) 0.050(3) Uani 1 1 d . . . . .
H9A H 0.651706 0.559287 0.743284 0.075 Uiso 1 1 calc R U . . .
H9B H 0.669401 0.628986 0.713856 0.075 Uiso 1 1 calc R U . . .
H9C H 0.614186 0.567861 0.681029 0.075 Uiso 1 1 calc R U . . .
C10 C 0.5109(11) 0.5884(6) 0.8371(5) 0.046(3) Uani 1 1 d . . . . .
H10A H 0.454591 0.567149 0.862403 0.069 Uiso 1 1 calc R U . . .
H10B H 0.545083 0.628041 0.853879 0.069 Uiso 1 1 calc R U . . .
H10C H 0.576585 0.557667 0.828056 0.069 Uiso 1 1 calc R U . . .
C11 C -0.0734(10) 0.4337(6) 0.6520(5) 0.042(2) Uani 1 1 d . . . . .
C12 C -0.0560(9) 0.4956(5) 0.6281(5) 0.042(3) Uani 1 1 d . . . . .
C13 C -0.0331(9) 0.4856(6) 0.5720(5) 0.039(2) Uani 1 1 d . . . . .
C14 C -0.0346(9) 0.4175(6) 0.5620(5) 0.040(2) Uani 1 1 d . . . . .
C15 C -0.0571(9) 0.3844(5) 0.6125(5) 0.043(3) Uani 1 1 d . . . . .
C16 C -0.1182(12) 0.4210(6) 0.7086(5) 0.054(3) Uani 1 1 d . . . . .
H16A H -0.092715 0.457178 0.732363 0.080 Uiso 1 1 calc R U . . .
H16B H -0.084173 0.379391 0.721921 0.080 Uiso 1 1 calc R U . . .
H16C H -0.207042 0.418171 0.708386 0.080 Uiso 1 1 calc R U . . .
C17 C -0.0729(10) 0.5619(6) 0.6545(6) 0.048(3) Uani 1 1 d . . . . .
H17A H -0.020395 0.594359 0.636709 0.073 Uiso 1 1 calc R U . . .
H17B H -0.051440 0.558859 0.692955 0.073 Uiso 1 1 calc R U . . .
H17C H -0.157847 0.575608 0.650996 0.073 Uiso 1 1 calc R U . . .
C18 C -0.0247(11) 0.5407(7) 0.5306(6) 0.052(3) Uani 1 1 d . . . . .
H18A H -0.006509 0.521927 0.494859 0.078 Uiso 1 1 calc R U . . .
H18B H 0.039985 0.571305 0.541013 0.078 Uiso 1 1 calc R U . . .
H18C H -0.102220 0.564335 0.529024 0.078 Uiso 1 1 calc R U . . .
C19 C -0.0274(12) 0.3842(7) 0.5072(6) 0.058(4) Uani 1 1 d . . . . .
H19A H 0.005897 0.415220 0.480594 0.088 Uiso 1 1 calc R U . . .
H19B H -0.108784 0.370462 0.495883 0.088 Uiso 1 1 calc R U . . .
H19C H 0.025516 0.345454 0.509671 0.088 Uiso 1 1 calc R U . . .
C20 C -0.0756(12) 0.3114(6) 0.6179(7) 0.059(4) Uani 1 1 d . . . . .
H20A H -0.015185 0.288130 0.595849 0.088 Uiso 1 1 calc R U . . .
H20B H -0.157300 0.299793 0.605325 0.088 Uiso 1 1 calc R U . . .
H20C H -0.066450 0.298548 0.655923 0.088 Uiso 1 1 calc R U . . .
C21 C 0.3878(11) 0.2787(5) 0.7123(5) 0.042(3) Uani 1 1 d . . . . .
C22 C 0.2896(11) 0.2534(5) 0.6820(5) 0.041(2) Uani 1 1 d . . . . .
C23 C 0.3270(10) 0.2475(4) 0.6272(4) 0.037(2) Uani 1 1 d . . . . .
C24 C 0.4494(11) 0.2696(5) 0.6243(5) 0.041(2) Uani 1 1 d . . . . .
C25 C 0.4872(11) 0.2875(5) 0.6772(5) 0.044(3) Uani 1 1 d . . . . .
C26 C 0.3915(12) 0.2842(5) 0.7729(5) 0.051(3) Uani 1 1 d . . . . .
H26A H 0.467008 0.306030 0.783974 0.077 Uiso 1 1 calc R U . . .
H26B H 0.388014 0.240044 0.788967 0.077 Uiso 1 1 calc R U . . .
H26C H 0.321969 0.310241 0.785475 0.077 Uiso 1 1 calc R U . . .
C27 C 0.1692(13) 0.2313(6) 0.7055(5) 0.053(3) Uani 1 1 d . . . . .
H27A H 0.137341 0.265810 0.729459 0.080 Uiso 1 1 calc R U . . .
H27B H 0.180942 0.190590 0.726331 0.080 Uiso 1 1 calc R U . . .
H27C H 0.111327 0.223206 0.676107 0.080 Uiso 1 1 calc R U . . .
C28 C 0.2574(11) 0.2158(5) 0.5822(5) 0.043(3) Uani 1 1 d . . . . .
H28A H 0.282461 0.235074 0.547556 0.065 Uiso 1 1 calc R U . . .
H28B H 0.170355 0.223377 0.587672 0.065 Uiso 1 1 calc R U . . .
H28C H 0.273680 0.168309 0.581953 0.065 Uiso 1 1 calc R U . . .
C29 C 0.5312(12) 0.2648(6) 0.5758(6) 0.051(3) Uani 1 1 d . . . . .
H29A H 0.593201 0.299370 0.577769 0.077 Uiso 1 1 calc R U . . .
H29B H 0.483158 0.270408 0.542739 0.077 Uiso 1 1 calc R U . . .
H29C H 0.570565 0.221432 0.575377 0.077 Uiso 1 1 calc R U . . .
C30 C 0.6130(11) 0.3091(5) 0.6935(6) 0.049(3) Uani 1 1 d . . . . .
H30A H 0.652915 0.330492 0.662687 0.074 Uiso 1 1 calc R U . . .
H30B H 0.660455 0.270541 0.704755 0.074 Uiso 1 1 calc R U . . .
H30C H 0.607477 0.340327 0.723754 0.074 Uiso 1 1 calc R U . . .
C31 C 0.5128(10) 0.5302(6) 0.5276(5) 0.042(2) Uani 1 1 d . . . . .
C32 C 0.5387(9) 0.4631(6) 0.5170(5) 0.040(2) Uani 1 1 d . . . . .
C33 C 0.4413(10) 0.4371(6) 0.4863(4) 0.041(2) Uani 1 1 d . . . . .
C34 C 0.3549(10) 0.4875(6) 0.4793(4) 0.039(2) Uani 1 1 d . . . . .
C35 C 0.3996(10) 0.5453(5) 0.5038(5) 0.041(2) Uani 1 1 d . . . . .
C36 C 0.6066(12) 0.5784(7) 0.5474(6) 0.061(4) Uani 1 1 d . . . . .
H36A H 0.569389 0.621929 0.551845 0.091 Uiso 1 1 calc R U . . .
H36B H 0.672937 0.581157 0.521057 0.091 Uiso 1 1 calc R U . . .
H36C H 0.638772 0.563353 0.582371 0.091 Uiso 1 1 calc R U . . .
C37 C 0.6585(10) 0.4306(7) 0.5295(6) 0.054(3) Uani 1 1 d . . . . .
H37A H 0.673858 0.432754 0.568600 0.081 Uiso 1 1 calc R U . . .
H37B H 0.723680 0.453516 0.510115 0.081 Uiso 1 1 calc R U . . .
H37C H 0.655991 0.384317 0.518009 0.081 Uiso 1 1 calc R U . . .
C38 C 0.4385(12) 0.3714(6) 0.4581(5) 0.048(3) Uani 1 1 d . . . . .
H38A H 0.499184 0.342114 0.474281 0.072 Uiso 1 1 calc R U . . .
H38B H 0.456738 0.377579 0.419525 0.072 Uiso 1 1 calc R U . . .
H38C H 0.357657 0.351764 0.461953 0.072 Uiso 1 1 calc R U . . .
C39 C 0.2418(11) 0.4808(7) 0.4447(5) 0.049(3) Uani 1 1 d . . . . .
H39A H 0.180617 0.512617 0.456889 0.073 Uiso 1 1 calc R U . . .
H39B H 0.209445 0.435968 0.448136 0.073 Uiso 1 1 calc R U . . .
H39C H 0.262241 0.489511 0.406708 0.073 Uiso 1 1 calc R U . . .
C40 C 0.3422(13) 0.6122(6) 0.4984(6) 0.055(3) Uani 1 1 d . . . . .
H40A H 0.254115 0.608297 0.503091 0.082 Uiso 1 1 calc R U . . .
H40B H 0.359869 0.630278 0.462453 0.082 Uiso 1 1 calc R U . . .
H40C H 0.375075 0.641719 0.526261 0.082 Uiso 1 1 calc R U . . .
C41 C 0.0569(10) 0.5219(5) 0.8037(5) 0.042(2) Uani 1 1 d . . . . .
C42 C 0.0474(11) 0.4692(6) 0.8399(5) 0.049(3) Uani 1 1 d . . . . .
H42 H 0.107746 0.435724 0.839788 0.058 Uiso 1 1 calc R U . . .
C43 C -0.0485(12) 0.4651(7) 0.8757(5) 0.054(3) Uani 1 1 d . . . . .
H43 H -0.051830 0.429476 0.900672 0.065 Uiso 1 1 calc R U . . .
C44 C -0.1390(12) 0.5116(7) 0.8761(5) 0.054(3) Uani 1 1 d . . . . .
H44 H -0.204869 0.508033 0.900767 0.065 Uiso 1 1 calc R U . . .
C45 C -0.1333(12) 0.5633(6) 0.8403(5) 0.052(3) Uani 1 1 d . . . . .
H45 H -0.195875 0.595517 0.839901 0.062 Uiso 1 1 calc R U . . .
C46 C -0.0365(11) 0.5687(6) 0.8048(5) 0.045(3) Uani 1 1 d . . . . .
H46 H -0.033512 0.605033 0.780594 0.054 Uiso 1 1 calc R U . . .
C47 C 0.4659(12) 0.4305(6) 0.8210(5) 0.049(3) Uani 1 1 d . . . . .
C48 C 0.4073(16) 0.4014(7) 0.8661(5) 0.061(4) Uani 1 1 d . . . . .
H48 H 0.322428 0.407218 0.870907 0.073 Uiso 1 1 calc R U . . .
C49 C 0.471(2) 0.3653(9) 0.9027(7) 0.086(6) Uani 1 1 d . . . . .
H49 H 0.429663 0.346137 0.932491 0.103 Uiso 1 1 calc R U . . .
C50 C 0.591(2) 0.3558(9) 0.8980(8) 0.096(7) Uani 1 1 d . . . . .
H50 H 0.633815 0.330352 0.924156 0.116 Uiso 1 1 calc R U . . .
C51 C 0.6525(16) 0.3840(8) 0.8539(9) 0.085(6) Uani 1 1 d . . . . .
H51 H 0.737547 0.377833 0.850106 0.102 Uiso 1 1 calc R U . . .
C52 C 0.5892(13) 0.4210(7) 0.8159(7) 0.062(4) Uani 1 1 d . . . . .
H52 H 0.631331 0.439814 0.786093 0.075 Uiso 1 1 calc R U . . .
C53 C 0.155(3) 0.7546(19) 0.5519(16) 0.207(15) Uani 1 1 d D . . . .
H53A H 0.200079 0.715542 0.563603 0.310 Uiso 1 1 calc R U . . .
H53B H 0.195819 0.794453 0.564708 0.310 Uiso 1 1 calc R U . . .
H53C H 0.150027 0.755312 0.512226 0.310 Uiso 1 1 calc R U . . .
C54 C 0.0319(14) 0.7521(7) 0.5744(7) 0.115(6) Uani 1 1 d DG . . . .
C55 C -0.0548(18) 0.7195(6) 0.5435(5) 0.109(6) Uani 1 1 d G . . . .
H55 H -0.031922 0.698342 0.510714 0.131 Uiso 1 1 calc R U . . .
C56 C -0.1750(16) 0.7177(6) 0.5606(7) 0.129(7) Uani 1 1 d G . . . .
H56 H -0.234247 0.695390 0.539517 0.155 Uiso 1 1 calc R U . . .
C57 C -0.2085(14) 0.7486(8) 0.6086(7) 0.130(7) Uani 1 1 d G . . . .
H57 H -0.290599 0.747431 0.620338 0.156 Uiso 1 1 calc R U . . .
C58 C -0.1217(18) 0.7813(7) 0.6395(5) 0.119(7) Uani 1 1 d G . . . .
H58 H -0.144627 0.802424 0.672358 0.143 Uiso 1 1 calc R U . . .
C59 C -0.0016(16) 0.7831(6) 0.6224(6) 0.107(6) Uani 1 1 d G . . . .
H59 H 0.057700 0.805376 0.643556 0.129 Uiso 1 1 calc R U . . .

loop_
_atom_site_aniso_label
_atom_site_aniso_U_11
_atom_site_aniso_U_22
_atom_site_aniso_U_33
_atom_site_aniso_U_23
_atom_site_aniso_U_13
_atom_site_aniso_U_12
U1 0.03775(16) 0.02634(14) 0.04167(17) -0.00375(14) -0.00211(15) -0.00009(14)
Mo1 0.0299(4) 0.0281(4) 0.0414(4) -0.0045(3) -0.0013(3) -0.0005(3)
Mo2 0.0359(4) 0.0235(3) 0.0394(4) -0.0027(3) -0.0030(3) 0.0013(3)
Mo3 0.0318(4) 0.0288(4) 0.0399(4) -0.0005(3) -0.0010(3) 0.0002(3)
S1 0.0401(13) 0.0285(11) 0.0419(13) -0.0037(9) 0.0002(11) -0.0016(10)
S2 0.0352(12) 0.0263(10) 0.0427(13) -0.0030(10) -0.0030(10) 0.0007(9)
S3 0.0313(11) 0.0290(11) 0.0435(14) -0.0024(10) -0.0026(10) -0.0006(9)
S4 0.0337(11) 0.0287(11) 0.0383(13) -0.0033(9) -0.0026(10) 0.0008(9)
N1 0.037(4) 0.034(4) 0.051(5) -0.009(4) 0.014(4) -0.001(3)
N2 0.047(5) 0.033(4) 0.042(5) 0.001(4) -0.009(4) 0.001(4)
C1 0.043(6) 0.027(4) 0.041(5) -0.007(4) -0.002(4) 0.002(4)
C2 0.058(6) 0.024(4) 0.050(6) -0.007(4) -0.002(6) -0.002(5)
C3 0.045(6) 0.026(5) 0.054(7) 0.001(5) 0.001(5) -0.011(4)
C4 0.043(6) 0.030(5) 0.052(7) -0.003(5) 0.002(5) -0.004(4)
C5 0.051(6) 0.031(5) 0.046(6) -0.003(4) -0.007(5) 0.005(5)
C6 0.061(7) 0.033(5) 0.045(6) -0.009(5) 0.004(5) -0.006(5)
C7 0.060(7) 0.024(5) 0.068(8) -0.003(5) -0.011(7) 0.010(5)
C8 0.067(8) 0.035(6) 0.058(8) 0.008(5) 0.006(6) -0.015(6)
C9 0.039(6) 0.042(6) 0.069(9) -0.009(6) 0.005(6) -0.011(5)
C10 0.049(6) 0.041(6) 0.047(6) -0.011(5) -0.016(5) -0.002(5)
C11 0.029(5) 0.037(6) 0.058(7) -0.002(5) 0.005(5) -0.004(4)
C12 0.029(5) 0.039(6) 0.057(7) -0.005(5) -0.008(5) 0.006(4)
C13 0.032(5) 0.040(5) 0.045(6) 0.000(5) -0.012(4) 0.002(4)
C14 0.027(5) 0.043(6) 0.050(6) -0.011(5) -0.002(4) 0.000(4)
C15 0.028(5) 0.036(5) 0.063(8) -0.018(5) 0.001(5) -0.009(4)
C16 0.051(7) 0.049(7) 0.060(8) -0.007(6) 0.013(6) -0.010(6)
C17 0.035(5) 0.046(6) 0.065(8) -0.006(6) -0.007(5) 0.004(5)
C18 0.035(6) 0.056(7) 0.064(8) 0.004(6) -0.011(6) 0.007(5)
C19 0.044(7) 0.065(8) 0.067(9) -0.029(7) -0.006(6) 0.006(6)
C20 0.043(6) 0.046(7) 0.087(10) -0.013(7) 0.005(7) 0.002(5)
C21 0.050(6) 0.028(5) 0.048(6) -0.003(4) -0.004(5) -0.002(4)
C22 0.049(6) 0.021(4) 0.051(6) 0.006(4) -0.006(5) 0.001(4)
C23 0.046(6) 0.016(4) 0.048(6) -0.005(4) -0.006(5) 0.003(4)
C24 0.046(6) 0.028(5) 0.048(6) -0.001(4) -0.003(5) 0.000(4)
C25 0.057(7) 0.018(4) 0.057(7) -0.004(4) -0.012(6) 0.008(4)
C26 0.069(8) 0.035(5) 0.050(7) 0.002(5) -0.009(7) -0.001(5)
C27 0.065(8) 0.038(6) 0.057(7) 0.001(5) -0.002(6) -0.009(6)
C28 0.049(6) 0.030(5) 0.049(7) -0.005(5) -0.005(5) 0.003(4)
C29 0.055(7) 0.041(6) 0.058(8) -0.003(6) -0.002(6) 0.010(5)
C30 0.053(7) 0.027(5) 0.068(8) -0.007(5) -0.014(6) 0.018(5)
C31 0.042(6) 0.044(6) 0.040(6) 0.001(5) 0.006(5) -0.008(5)
C32 0.027(5) 0.049(6) 0.044(6) 0.005(5) 0.003(4) 0.001(4)
C33 0.044(6) 0.046(6) 0.033(5) 0.002(5) 0.005(4) 0.002(5)
C34 0.039(5) 0.044(6) 0.035(5) 0.004(5) 0.002(4) 0.004(5)
C35 0.041(6) 0.036(5) 0.046(6) 0.006(5) 0.004(5) 0.002(4)
C36 0.047(7) 0.059(8) 0.075(9) -0.011(7) 0.006(6) -0.016(6)
C37 0.036(6) 0.063(8) 0.062(8) 0.003(6) 0.005(5) 0.002(5)
C38 0.046(6) 0.046(7) 0.052(7) -0.002(5) 0.005(5) 0.001(5)
C39 0.045(6) 0.052(7) 0.050(7) 0.006(6) 0.003(5) -0.003(6)
C40 0.068(9) 0.038(6) 0.059(8) 0.007(5) 0.010(6) 0.004(6)
C41 0.044(6) 0.029(5) 0.052(6) -0.004(5) -0.009(5) -0.006(5)
C42 0.044(6) 0.047(7) 0.055(7) -0.008(5) -0.011(5) -0.005(5)
C43 0.055(7) 0.057(8) 0.050(7) 0.000(6) -0.009(6) -0.013(6)
C44 0.053(7) 0.069(8) 0.041(6) -0.008(6) 0.008(5) -0.010(7)
C45 0.049(7) 0.046(7) 0.061(8) -0.014(6) -0.003(6) 0.001(6)
C46 0.056(7) 0.036(6) 0.042(6) -0.006(5) 0.005(5) 0.001(5)
C47 0.057(7) 0.039(6) 0.050(7) -0.016(5) -0.012(6) 0.005(5)
C48 0.093(11) 0.047(7) 0.043(7) -0.006(6) -0.006(7) 0.013(7)
C49 0.131(17) 0.067(10) 0.059(10) 0.001(8) -0.026(10) 0.025(11)
C50 0.15(2) 0.058(10) 0.086(13) -0.007(9) -0.067(14) 0.029(11)
C51 0.069(10) 0.064(10) 0.121(16) -0.030(10) -0.041(11) 0.017(8)
C52 0.059(8) 0.044(7) 0.084(10) -0.018(7) -0.012(7) 0.003(6)
C53 0.192(17) 0.21(3) 0.22(3) -0.01(3) 0.029(16) 0.006(16)
C54 0.172(14) 0.065(10) 0.109(12) 0.013(8) -0.008(10) 0.021(10)
C55 0.176(15) 0.043(8) 0.107(12) 0.004(8) 0.001(10) 0.018(9)
C56 0.182(16) 0.074(12) 0.131(15) 0.000(10) 0.000(11) -0.002(11)
C57 0.178(15) 0.095(14) 0.117(14) 0.002(10) -0.005(11) 0.004(12)
C58 0.167(14) 0.080(12) 0.109(13) 0.007(10) -0.010(11) 0.011(11)
C59 0.166(14) 0.062(10) 0.094(11) 0.018(8) -0.017(10) 0.023(10)

loop_
_atom_type_symbol
_atom_type_description
_atom_type_scat_dispersion_real
_atom_type_scat_dispersion_imag
_atom_type_scat_source
C C 0.0181 0.0091 'International Tables Vol C Tables 4.2.6.8 and 6.1.1.4'
H H 0.0000 0.0000 'International Tables Vol C Tables 4.2.6.8 and 6.1.1.4'
Mo Mo -0.0483 2.7339 'International Tables Vol C Tables 4.2.6.8 and 6.1.1.4'
N N 0.0311 0.0180 'International Tables Vol C Tables 4.2.6.8 and 6.1.1.4'
S S 0.3331 0.5567 'International Tables Vol C Tables 4.2.6.8 and 6.1.1.4'
U U -4.3638 13.4090 'International Tables Vol C Tables 4.2.6.8 and 6.1.1.4'

loop_
_geom_angle_atom_site_label_1
_geom_angle_atom_site_label_2
_geom_angle_atom_site_label_3
_geom_angle
_geom_angle_site_symmetry_1
_geom_angle_site_symmetry_3
_geom_angle_publ_flag
S1 U1 S2 79.71(7) . . ?
S1 U1 S3 77.40(7) . . ?
S1 U1 C1 148.0(2) . . ?
S1 U1 C2 146.8(3) . . ?
S1 U1 C3 154.9(3) . . ?
S1 U1 C4 162.1(2) . . ?
S1 U1 C5 156.6(2) . . ?
S2 U1 S3 70.48(7) . . ?
N1 U1 S1 74.7(2) . . ?
N1 U1 S2 100.4(3) . . ?
N1 U1 S3 151.8(2) . . ?
N1 U1 C1 73.8(3) . . ?
N1 U1 C2 81.8(4) . . ?
N1 U1 C3 111.1(3) . . ?
N1 U1 C4 122.7(3) . . ?
N1 U1 C5 98.4(4) . . ?
N2 U1 S1 85.3(3) . . ?
N2 U1 S2 151.3(3) . . ?
N2 U1 S3 82.4(3) . . ?
N2 U1 N1 99.1(4) . . ?
N2 U1 C1 93.6(3) . . ?
N2 U1 C2 121.8(4) . . ?
N2 U1 C3 116.5(4) . . ?
N2 U1 C4 87.5(4) . . ?
N2 U1 C5 73.5(3) . . ?
C1 U1 S2 112.0(2) . . ?
C1 U1 S3 134.3(2) . . ?
C1 U1 C2 30.3(3) . . ?
C1 U1 C3 48.7(3) . . ?
C2 U1 S2 81.8(3) . . ?
C2 U1 S3 121.4(3) . . ?
C2 U1 C3 29.3(3) . . ?
C3 U1 S2 75.3(3) . . ?
C3 U1 S3 92.7(3) . . ?
C4 U1 S2 99.4(3) . . ?
C4 U1 S3 85.5(2) . . ?
C4 U1 C1 48.8(3) . . ?
C4 U1 C2 48.9(3) . . ?
C4 U1 C3 29.3(3) . . ?
C4 U1 C5 29.6(4) . . ?
C5 U1 S2 123.7(2) . . ?
C5 U1 S3 108.9(3) . . ?
C5 U1 C1 29.6(3) . . ?
C5 U1 C2 49.3(3) . . ?
C5 U1 C3 48.5(3) . . ?
S1 Mo1 C13 142.9(3) . . ?
S1 Mo1 C14 135.7(3) . . ?
S2 Mo1 S1 101.65(9) . . ?
S2 Mo1 S4 101.57(9) . . ?
S2 Mo1 C11 119.3(3) . . ?
S2 Mo1 C12 88.1(3) . . ?
S2 Mo1 C13 87.9(3) . . ?
S2 Mo1 C14 118.4(3) . . ?
S4 Mo1 S1 105.18(9) . . ?
S4 Mo1 C11 134.2(3) . . ?
S4 Mo1 C12 141.9(3) . . ?
S4 Mo1 C13 107.9(3) . . ?
S4 Mo1 C14 85.6(3) . . ?
C11 Mo1 S1 86.9(3) . . ?
C11 Mo1 C12 34.7(4) . . ?
C11 Mo1 C13 57.8(4) . . ?
C11 Mo1 C14 58.2(4) . . ?
C12 Mo1 S1 108.8(3) . . ?
C12 Mo1 C13 35.0(4) . . ?
C12 Mo1 C14 58.0(4) . . ?
C14 Mo1 C13 34.4(4) . . ?
C15 Mo1 S1 100.1(3) . . ?
C15 Mo1 S2 144.8(3) . . ?
C15 Mo1 S4 99.0(3) . . ?
C15 Mo1 C11 35.3(4) . . ?
C15 Mo1 C12 58.7(4) . . ?
C15 Mo1 C13 58.6(4) . . ?
C15 Mo1 C14 35.7(4) . . ?
S1 Mo2 C21 90.2(3) . . ?
S1 Mo2 C22 88.4(3) . . ?
S1 Mo2 C24 145.4(3) . . ?
S1 Mo2 C25 121.5(3) . . ?
S3 Mo2 S1 100.82(9) . . ?
S3 Mo2 C21 107.1(3) . . ?
S3 Mo2 C22 141.4(3) . . ?
S3 Mo2 C23 136.3(3) . . ?
S3 Mo2 C24 101.1(3) . . ?
S3 Mo2 C25 86.5(3) . . ?
S4 Mo2 S1 105.76(10) . . ?
S4 Mo2 S3 102.89(10) . . ?
S4 Mo2 C21 142.6(3) . . ?
S4 Mo2 C22 110.6(3) . . ?
S4 Mo2 C23 84.6(3) . . ?
S4 Mo2 C24 95.0(3) . . ?
S4 Mo2 C25 129.2(3) . . ?
C21 Mo2 C25 34.3(4) . . ?
C22 Mo2 C21 34.8(4) . . ?
C22 Mo2 C25 57.5(4) . . ?
C23 Mo2 S1 118.7(3) . . ?
C23 Mo2 C21 58.2(4) . . ?
C23 Mo2 C22 35.1(4) . . ?
C23 Mo2 C24 35.3(4) . . ?
C23 Mo2 C25 58.0(4) . . ?
C24 Mo2 C21 57.8(4) . . ?
C24 Mo2 C22 58.2(4) . . ?
C24 Mo2 C25 34.7(4) . . ?
S2 Mo3 C31 109.0(3) . . ?
S2 Mo3 C32 143.8(3) . . ?
S3 Mo3 S2 92.23(9) . . ?
S3 Mo3 C31 98.1(3) . . ?
S3 Mo3 C32 93.5(3) . . ?
S3 Mo3 C33 121.2(3) . . ?
S3 Mo3 C35 130.0(3) . . ?
S4 Mo3 S2 100.69(9) . . ?
S4 Mo3 S3 102.51(9) . . ?
S4 Mo3 C31 142.9(3) . . ?
S4 Mo3 C32 112.8(3) . . ?
S4 Mo3 C33 85.2(3) . . ?
S4 Mo3 C34 91.8(3) . . ?
S4 Mo3 C35 125.4(3) . . ?
C31 Mo3 C32 34.8(4) . . ?
C33 Mo3 S2 144.2(3) . . ?
C33 Mo3 C31 57.8(4) . . ?
C33 Mo3 C32 34.8(4) . . ?
C34 Mo3 S2 109.3(3) . . ?
C34 Mo3 S3 151.5(3) . . ?
C34 Mo3 C31 58.0(4) . . ?
C34 Mo3 C32 58.1(4) . . ?
C34 Mo3 C33 34.8(4) . . ?
C34 Mo3 C35 34.9(4) . . ?
C35 Mo3 S2 91.9(3) . . ?
C35 Mo3 C31 34.8(4) . . ?
C35 Mo3 C32 57.9(4) . . ?
C35 Mo3 C33 57.8(4) . . ?
Mo1 S1 U1 90.44(8) . . ?
Mo2 S1 U1 93.39(9) . . ?
Mo2 S1 Mo1 72.12(8) . . ?
Mo1 S2 U1 88.11(8) . . ?
Mo1 S2 Mo3 77.40(8) . . ?
Mo3 S2 U1 99.44(8) . . ?
Mo2 S3 U1 88.30(8) . . ?
Mo2 S3 Mo3 76.24(8) . . ?
Mo3 S3 U1 97.25(8) . . ?
Mo2 S4 Mo1 73.21(8) . . ?
Mo3 S4 Mo1 78.33(8) . . ?
Mo3 S4 Mo2 77.04(8) . . ?
C41 N1 U1 164.8(8) . . ?
C47 N2 U1 178.1(9) . . ?
C2 C1 U1 75.3(5) . . ?
C2 C1 C6 126.7(10) . . ?
C5 C1 U1 74.9(6) . . ?
C5 C1 C2 107.7(10) . . ?
C5 C1 C6 125.3(10) . . ?
C6 C1 U1 120.7(7) . . ?
C1 C2 U1 74.4(5) . . ?
C1 C2 C7 126.0(11) . . ?
C3 C2 U1 76.0(6) . . ?
C3 C2 C1 106.6(10) . . ?
C3 C2 C7 127.2(11) . . ?
C7 C2 U1 119.4(7) . . ?
C2 C3 U1 74.7(6) . . ?
C2 C3 C8 123.7(11) . . ?
C4 C3 U1 73.9(6) . . ?
C4 C3 C2 109.1(11) . . ?
C4 C3 C8 127.0(12) . . ?
C8 C3 U1 122.6(7) . . ?
C3 C4 U1 76.8(6) . . ?
C3 C4 C5 108.4(10) . . ?
C3 C4 C9 125.4(12) . . ?
C5 C4 U1 75.2(6) . . ?
C5 C4 C9 126.1(11) . . ?
C9 C4 U1 118.5(7) . . ?
C1 C5 U1 75.5(6) . . ?
C1 C5 C10 124.2(11) . . ?
C4 C5 U1 75.2(6) . . ?
C4 C5 C1 108.2(10) . . ?
C4 C5 C10 127.1(11) . . ?
C10 C5 U1 122.1(7) . . ?
C1 C6 H6A 109.5 . . ?
C1 C6 H6B 109.5 . . ?
C1 C6 H6C 109.5 . . ?
H6A C6 H6B 109.5 . . ?
H6A C6 H6C 109.5 . . ?
H6B C6 H6C 109.5 . . ?
C2 C7 H7A 109.5 . . ?
C2 C7 H7B 109.5 . . ?
C2 C7 H7C 109.5 . . ?
H7A C7 H7B 109.5 . . ?
H7A C7 H7C 109.5 . . ?
H7B C7 H7C 109.5 . . ?
C3 C8 H8A 109.5 . . ?
C3 C8 H8B 109.5 . . ?
C3 C8 H8C 109.5 . . ?
H8A C8 H8B 109.5 . . ?
H8A C8 H8C 109.5 . . ?
H8B C8 H8C 109.5 . . ?
C4 C9 H9A 109.5 . . ?
C4 C9 H9B 109.5 . . ?
C4 C9 H9C 109.5 . . ?
H9A C9 H9B 109.5 . . ?
H9A C9 H9C 109.5 . . ?
H9B C9 H9C 109.5 . . ?
C5 C10 H10A 109.5 . . ?
C5 C10 H10B 109.5 . . ?
C5 C10 H10C 109.5 . . ?
H10A C10 H10B 109.5 . . ?
H10A C10 H10C 109.5 . . ?
H10B C10 H10C 109.5 . . ?
C12 C11 Mo1 73.3(6) . . ?
C12 C11 C15 109.1(11) . . ?
C12 C11 C16 126.2(11) . . ?
C15 C11 Mo1 71.5(6) . . ?
C15 C11 C16 124.3(11) . . ?
C16 C11 Mo1 127.4(9) . . ?
C11 C12 Mo1 72.0(6) . . ?
C11 C12 C13 107.9(10) . . ?
C11 C12 C17 127.0(11) . . ?
C13 C12 Mo1 73.6(6) . . ?
C13 C12 C17 124.8(11) . . ?
C17 C12 Mo1 125.6(7) . . ?
C12 C13 Mo1 71.5(6) . . ?
C12 C13 C18 124.2(11) . . ?
C14 C13 Mo1 72.1(6) . . ?
C14 C13 C12 107.9(10) . . ?
C14 C13 C18 127.4(11) . . ?
C18 C13 Mo1 127.7(7) . . ?
C13 C14 Mo1 73.5(6) . . ?
C13 C14 C15 108.1(10) . . ?
C13 C14 C19 126.4(12) . . ?
C15 C14 Mo1 70.3(6) . . ?
C15 C14 C19 125.1(11) . . ?
C19 C14 Mo1 126.7(8) . . ?
C11 C15 Mo1 73.2(6) . . ?
C11 C15 C14 106.9(10) . . ?
C11 C15 C20 128.4(12) . . ?
C14 C15 Mo1 74.0(6) . . ?
C14 C15 C20 124.2(11) . . ?
C20 C15 Mo1 124.4(8) . . ?
C11 C16 H16A 109.5 . . ?
C11 C16 H16B 109.5 . . ?
C11 C16 H16C 109.5 . . ?
H16A C16 H16B 109.5 . . ?
H16A C16 H16C 109.5 . . ?
H16B C16 H16C 109.5 . . ?
C12 C17 H17A 109.5 . . ?
C12 C17 H17B 109.5 . . ?
C12 C17 H17C 109.5 . . ?
H17A C17 H17B 109.5 . . ?
H17A C17 H17C 109.5 . . ?
H17B C17 H17C 109.5 . . ?
C13 C18 H18A 109.5 . . ?
C13 C18 H18B 109.5 . . ?
C13 C18 H18C 109.5 . . ?
H18A C18 H18B 109.5 . . ?
H18A C18 H18C 109.5 . . ?
H18B C18 H18C 109.5 . . ?
C14 C19 H19A 109.5 . . ?
C14 C19 H19B 109.5 . . ?
C14 C19 H19C 109.5 . . ?
H19A C19 H19B 109.5 . . ?
H19A C19 H19C 109.5 . . ?
H19B C19 H19C 109.5 . . ?
C15 C20 H20A 109.5 . . ?
C15 C20 H20B 109.5 . . ?
C15 C20 H20C 109.5 . . ?
H20A C20 H20B 109.5 . . ?
H20A C20 H20C 109.5 . . ?
H20B C20 H20C 109.5 . . ?
C22 C21 Mo2 71.8(6) . . ?
C22 C21 C26 125.2(11) . . ?
C25 C21 Mo2 73.8(6) . . ?
C25 C21 C22 108.3(10) . . ?
C25 C21 C26 125.7(11) . . ?
C26 C21 Mo2 128.1(8) . . ?
C21 C22 Mo2 73.4(6) . . ?
C21 C22 C23 108.2(10) . . ?
C21 C22 C27 125.0(11) . . ?
C23 C22 Mo2 72.1(5) . . ?
C23 C22 C27 126.6(11) . . ?
C27 C22 Mo2 124.2(8) . . ?
C22 C23 Mo2 72.8(5) . . ?
C22 C23 C24 107.3(10) . . ?
C22 C23 C28 126.5(10) . . ?
C24 C23 Mo2 72.7(6) . . ?
C24 C23 C28 125.8(11) . . ?
C28 C23 Mo2 125.9(7) . . ?
C23 C24 Mo2 72.1(6) . . ?
C23 C24 C29 126.0(11) . . ?
C25 C24 Mo2 74.5(6) . . ?
C25 C24 C23 108.2(11) . . ?
C25 C24 C29 125.1(11) . . ?
C29 C24 Mo2 126.6(8) . . ?
C21 C25 Mo2 71.9(7) . . ?
C21 C25 C24 107.9(10) . . ?
C21 C25 C30 125.9(11) . . ?
C24 C25 Mo2 70.8(6) . . ?
C24 C25 C30 126.1(12) . . ?
C30 C25 Mo2 124.9(7) . . ?
C21 C26 H26A 109.5 . . ?
C21 C26 H26B 109.5 . . ?
C21 C26 H26C 109.5 . . ?
H26A C26 H26B 109.5 . . ?
H26A C26 H26C 109.5 . . ?
H26B C26 H26C 109.5 . . ?
C22 C27 H27A 109.5 . . ?
C22 C27 H27B 109.5 . . ?
C22 C27 H27C 109.5 . . ?
H27A C27 H27B 109.5 . . ?
H27A C27 H27C 109.5 . . ?
H27B C27 H27C 109.5 . . ?
C23 C28 H28A 109.5 . . ?
C23 C28 H28B 109.5 . . ?
C23 C28 H28C 109.5 . . ?
H28A C28 H28B 109.5 . . ?
H28A C28 H28C 109.5 . . ?
H28B C28 H28C 109.5 . . ?
C24 C29 H29A 109.5 . . ?
C24 C29 H29B 109.5 . . ?
C24 C29 H29C 109.5 . . ?
H29A C29 H29B 109.5 . . ?
H29A C29 H29C 109.5 . . ?
H29B C29 H29C 109.5 . . ?
C25 C30 H30A 109.5 . . ?
C25 C30 H30B 109.5 . . ?
C25 C30 H30C 109.5 . . ?
H30A C30 H30B 109.5 . . ?
H30A C30 H30C 109.5 . . ?
H30B C30 H30C 109.5 . . ?
C32 C31 Mo3 72.7(6) . . ?
C32 C31 C36 123.1(11) . . ?
C35 C31 Mo3 72.4(6) . . ?
C35 C31 C32 108.1(10) . . ?
C35 C31 C36 127.0(11) . . ?
C36 C31 Mo3 133.0(9) . . ?
C31 C32 Mo3 72.6(6) . . ?
C31 C32 C33 107.7(10) . . ?
C31 C32 C37 124.0(11) . . ?
C33 C32 Mo3 72.5(6) . . ?
C33 C32 C37 127.7(11) . . ?
C37 C32 Mo3 127.6(8) . . ?
C32 C33 Mo3 72.7(6) . . ?
C32 C33 C38 126.4(11) . . ?
C34 C33 Mo3 71.5(6) . . ?
C34 C33 C32 108.0(10) . . ?
C34 C33 C38 124.9(11) . . ?
C38 C33 Mo3 129.2(8) . . ?
C33 C34 Mo3 73.7(6) . . ?
C33 C34 C39 124.0(11) . . ?
C35 C34 Mo3 73.5(6) . . ?
C35 C34 C33 108.4(10) . . ?
C35 C34 C39 127.2(11) . . ?
C39 C34 Mo3 124.6(8) . . ?
C31 C35 Mo3 72.9(6) . . ?
C31 C35 C40 127.2(11) . . ?
C34 C35 Mo3 71.6(6) . . ?
C34 C35 C31 107.9(10) . . ?
C34 C35 C40 124.5(11) . . ?
C40 C35 Mo3 127.1(8) . . ?
C31 C36 H36A 109.5 . . ?
C31 C36 H36B 109.5 . . ?
C31 C36 H36C 109.5 . . ?
H36A C36 H36B 109.5 . . ?
H36A C36 H36C 109.5 . . ?
H36B C36 H36C 109.5 . . ?
C32 C37 H37A 109.5 . . ?
C32 C37 H37B 109.5 . . ?
C32 C37 H37C 109.5 . . ?
H37A C37 H37B 109.5 . . ?
H37A C37 H37C 109.5 . . ?
H37B C37 H37C 109.5 . . ?
C33 C38 H38A 109.5 . . ?
C33 C38 H38B 109.5 . . ?
C33 C38 H38C 109.5 . . ?
H38A C38 H38B 109.5 . . ?
H38A C38 H38C 109.5 . . ?
H38B C38 H38C 109.5 . . ?
C34 C39 H39A 109.5 . . ?
C34 C39 H39B 109.5 . . ?
C34 C39 H39C 109.5 . . ?
H39A C39 H39B 109.5 . . ?
H39A C39 H39C 109.5 . . ?
H39B C39 H39C 109.5 . . ?
C35 C40 H40A 109.5 . . ?
C35 C40 H40B 109.5 . . ?
C35 C40 H40C 109.5 . . ?
H40A C40 H40B 109.5 . . ?
H40A C40 H40C 109.5 . . ?
H40B C40 H40C 109.5 . . ?
N1 C41 C42 122.0(11) . . ?
N1 C41 C46 121.2(11) . . ?
C42 C41 C46 116.7(11) . . ?
C41 C42 H42 119.6 . . ?
C43 C42 C41 120.9(12) . . ?
C43 C42 H42 119.6 . . ?
C42 C43 H43 119.4 . . ?
C44 C43 C42 121.3(13) . . ?
C44 C43 H43 119.4 . . ?
C43 C44 H44 120.4 . . ?
C45 C44 C43 119.1(12) . . ?
C45 C44 H44 120.4 . . ?
C44 C45 H45 119.9 . . ?
C44 C45 C46 120.2(12) . . ?
C46 C45 H45 119.9 . . ?
C41 C46 H46 119.1 . . ?
C45 C46 C41 121.8(12) . . ?
C45 C46 H46 119.1 . . ?
N2 C47 C48 120.0(13) . . ?
N2 C47 C52 122.4(14) . . ?
C52 C47 C48 117.6(14) . . ?
C47 C48 H48 119.7 . . ?
C49 C48 C47 120.7(17) . . ?
C49 C48 H48 119.7 . . ?
C48 C49 H49 118.9 . . ?
C50 C49 C48 122(2) . . ?
C50 C49 H49 118.9 . . ?
C49 C50 H50 120.6 . . ?
C49 C50 C51 118.9(16) . . ?
C51 C50 H50 120.6 . . ?
C50 C51 H51 119.9 . . ?
C52 C51 C50 120.2(17) . . ?
C52 C51 H51 119.9 . . ?
C47 C52 C51 120.6(17) . . ?
C47 C52 H52 119.7 . . ?
C51 C52 H52 119.7 . . ?
H53A C53 H53B 109.5 . . ?
H53A C53 H53C 109.5 . . ?
H53B C53 H53C 109.5 . . ?
C54 C53 H53A 109.5 . . ?
C54 C53 H53B 109.5 . . ?
C54 C53 H53C 109.5 . . ?
C55 C54 C53 116(2) . . ?
C55 C54 C59 120.0 . . ?
C59 C54 C53 124(2) . . ?
C54 C55 H55 120.0 . . ?
C56 C55 C54 120.0 . . ?
C56 C55 H55 120.0 . . ?
C55 C56 H56 120.0 . . ?
C55 C56 C57 120.0 . . ?
C57 C56 H56 120.0 . . ?
C56 C57 H57 120.0 . . ?
C58 C57 C56 120.0 . . ?
C58 C57 H57 120.0 . . ?
C57 C58 H58 120.0 . . ?
C59 C58 C57 120.0 . . ?
C59 C58 H58 120.0 . . ?
C54 C59 H59 120.0 . . ?
C58 C59 C54 120.0 . . ?
C58 C59 H59 120.0 . . ?

loop_
_geom_bond_atom_site_label_1
_geom_bond_atom_site_label_2
_geom_bond_distance
_geom_bond_site_symmetry_2
_geom_bond_publ_flag
U1 S1 2.771(2) . ?
U1 S2 2.896(3) . ?
U1 S3 2.989(3) . ?
U1 N1 2.024(8) . ?
U1 N2 2.015(9) . ?
U1 C1 2.784(9) . ?
U1 C2 2.795(9) . ?
U1 C3 2.812(10) . ?
U1 C4 2.775(11) . ?
U1 C5 2.776(11) . ?
Mo1 S1 2.361(3) . ?
Mo1 S2 2.326(3) . ?
Mo1 S4 2.326(3) . ?
Mo1 C11 2.337(11) . ?
Mo1 C12 2.354(10) . ?
Mo1 C13 2.381(10) . ?
Mo1 C14 2.364(11) . ?
Mo1 C15 2.315(10) . ?
Mo2 S1 2.347(3) . ?
Mo2 S3 2.331(3) . ?
Mo2 S4 2.322(3) . ?
Mo2 C21 2.374(11) . ?
Mo2 C22 2.354(10) . ?
Mo2 C23 2.343(9) . ?
Mo2 C24 2.351(11) . ?
Mo2 C25 2.399(11) . ?
Mo3 S2 2.364(3) . ?
Mo3 S3 2.349(3) . ?
Mo3 S4 2.317(3) . ?
Mo3 C31 2.366(11) . ?
Mo3 C32 2.367(11) . ?
Mo3 C33 2.364(11) . ?
Mo3 C34 2.335(10) . ?
Mo3 C35 2.359(11) . ?
N1 C41 1.340(14) . ?
N2 C47 1.347(15) . ?
C1 C2 1.458(16) . ?
C1 C5 1.418(16) . ?
C1 C6 1.476(15) . ?
C2 C3 1.419(17) . ?
C2 C7 1.496(16) . ?
C3 C4 1.411(17) . ?
C3 C8 1.496(17) . ?
C4 C5 1.418(17) . ?
C4 C9 1.500(16) . ?
C5 C10 1.490(16) . ?
C6 H6A 0.9800 . ?
C6 H6B 0.9800 . ?
C6 H6C 0.9800 . ?
C7 H7A 0.9800 . ?
C7 H7B 0.9800 . ?
C7 H7C 0.9800 . ?
C8 H8A 0.9800 . ?
C8 H8B 0.9800 . ?
C8 H8C 0.9800 . ?
C9 H9A 0.9800 . ?
C9 H9B 0.9800 . ?
C9 H9C 0.9800 . ?
C10 H10A 0.9800 . ?
C10 H10B 0.9800 . ?
C10 H10C 0.9800 . ?
C11 C12 1.399(16) . ?
C11 C15 1.409(16) . ?
C11 C16 1.503(17) . ?
C12 C13 1.423(16) . ?
C12 C17 1.504(16) . ?
C13 C14 1.403(16) . ?
C13 C18 1.516(17) . ?
C14 C15 1.436(18) . ?
C14 C19 1.513(17) . ?
C15 C20 1.499(17) . ?
C16 H16A 0.9800 . ?
C16 H16B 0.9800 . ?
C16 H16C 0.9800 . ?
C17 H17A 0.9800 . ?
C17 H17B 0.9800 . ?
C17 H17C 0.9800 . ?
C18 H18A 0.9800 . ?
C18 H18B 0.9800 . ?
C18 H18C 0.9800 . ?
C19 H19A 0.9800 . ?
C19 H19B 0.9800 . ?
C19 H19C 0.9800 . ?
C20 H20A 0.9800 . ?
C20 H20B 0.9800 . ?
C20 H20C 0.9800 . ?
C21 C22 1.414(16) . ?
C21 C25 1.407(17) . ?
C21 C26 1.500(18) . ?
C22 C23 1.417(16) . ?
C22 C27 1.516(17) . ?
C23 C24 1.422(16) . ?
C23 C28 1.495(15) . ?
C24 C25 1.416(17) . ?
C24 C29 1.501(18) . ?
C25 C30 1.509(17) . ?
C26 H26A 0.9800 . ?
C26 H26B 0.9800 . ?
C26 H26C 0.9800 . ?
C27 H27A 0.9800 . ?
C27 H27B 0.9800 . ?
C27 H27C 0.9800 . ?
C28 H28A 0.9800 . ?
C28 H28B 0.9800 . ?
C28 H28C 0.9800 . ?
C29 H29A 0.9800 . ?
C29 H29B 0.9800 . ?
C29 H29C 0.9800 . ?
C30 H30A 0.9800 . ?
C30 H30B 0.9800 . ?
C30 H30C 0.9800 . ?
C31 C32 1.415(17) . ?
C31 C35 1.411(17) . ?
C31 C36 1.504(17) . ?
C32 C33 1.415(16) . ?
C32 C37 1.507(16) . ?
C33 C34 1.407(16) . ?
C33 C38 1.503(16) . ?
C34 C35 1.407(16) . ?
C34 C39 1.517(16) . ?
C35 C40 1.503(16) . ?
C36 H36A 0.9800 . ?
C36 H36B 0.9800 . ?
C36 H36C 0.9800 . ?
C37 H37A 0.9800 . ?
C37 H37B 0.9800 . ?
C37 H37C 0.9800 . ?
C38 H38A 0.9800 . ?
C38 H38B 0.9800 . ?
C38 H38C 0.9800 . ?
C39 H39A 0.9800 . ?
C39 H39B 0.9800 . ?
C39 H39C 0.9800 . ?
C40 H40A 0.9800 . ?
C40 H40B 0.9800 . ?
C40 H40C 0.9800 . ?
C41 C42 1.396(17) . ?
C41 C46 1.399(16) . ?
C42 H42 0.9500 . ?
C42 C43 1.381(18) . ?
C43 H43 0.9500 . ?
C43 C44 1.372(19) . ?
C44 H44 0.9500 . ?
C44 C45 1.371(19) . ?
C45 H45 0.9500 . ?
C45 C46 1.383(18) . ?
C46 H46 0.9500 . ?
C47 C48 1.41(2) . ?
C47 C52 1.378(19) . ?
C48 H48 0.9500 . ?
C48 C49 1.36(2) . ?
C49 H49 0.9500 . ?
C49 C50 1.34(3) . ?
C50 H50 0.9500 . ?
C50 C51 1.40(3) . ?
C51 H51 0.9500 . ?
C51 C52 1.39(2) . ?
C52 H52 0.9500 . ?
C53 H53A 0.9800 . ?
C53 H53B 0.9800 . ?
C53 H53C 0.9800 . ?
C53 C54 1.46(2) . ?
C54 C55 1.3900 . ?
C54 C59 1.3900 . ?
C55 H55 0.9500 . ?
C55 C56 1.3900 . ?
C56 H56 0.9500 . ?
C56 C57 1.3900 . ?
C57 H57 0.9500 . ?
C57 C58 1.3900 . ?
C58 H58 0.9500 . ?
C58 C59 1.3900 . ?
C59 H59 0.9500 . ?

loop_
_geom_torsion_atom_site_label_1
_geom_torsion_atom_site_label_2
_geom_torsion_atom_site_label_3
_geom_torsion_atom_site_label_4
_geom_torsion
_geom_torsion_site_symmetry_1
_geom_torsion_site_symmetry_2
_geom_torsion_site_symmetry_3
_geom_torsion_site_symmetry_4
_geom_torsion_publ_flag
U1 N1 C41 C42 -16(4) . . . . ?
U1 N1 C41 C46 166(2) . . . . ?
U1 C1 C2 C3 -69.8(7) . . . . ?
U1 C1 C2 C7 115.3(10) . . . . ?
U1 C1 C5 C4 68.7(8) . . . . ?
U1 C1 C5 C10 -119.2(11) . . . . ?
U1 C2 C3 C4 -66.5(7) . . . . ?
U1 C2 C3 C8 119.2(10) . . . . ?
U1 C3 C4 C5 -69.3(8) . . . . ?
U1 C3 C4 C9 115.8(10) . . . . ?
U1 C4 C5 C1 -68.9(8) . . . . ?
U1 C4 C5 C10 119.3(11) . . . . ?
Mo1 C11 C12 C13 65.3(7) . . . . ?
Mo1 C11 C12 C17 -121.5(11) . . . . ?
Mo1 C11 C15 C14 -66.9(7) . . . . ?
Mo1 C11 C15 C20 120.9(13) . . . . ?
Mo1 C12 C13 C14 63.3(7) . . . . ?
Mo1 C12 C13 C18 -123.5(10) . . . . ?
Mo1 C13 C14 C15 62.2(7) . . . . ?
Mo1 C13 C14 C19 -123.8(11) . . . . ?
Mo1 C14 C15 C11 66.3(7) . . . . ?
Mo1 C14 C15 C20 -121.0(11) . . . . ?
Mo2 C21 C22 C23 64.1(7) . . . . ?
Mo2 C21 C22 C27 -120.4(10) . . . . ?
Mo2 C21 C25 C24 -62.0(7) . . . . ?
Mo2 C21 C25 C30 120.5(10) . . . . ?
Mo2 C22 C23 C24 65.0(7) . . . . ?
Mo2 C22 C23 C28 -122.4(10) . . . . ?
Mo2 C23 C24 C25 66.3(7) . . . . ?
Mo2 C23 C24 C29 -122.6(11) . . . . ?
Mo2 C24 C25 C21 62.7(7) . . . . ?
Mo2 C24 C25 C30 -119.8(10) . . . . ?
Mo3 C31 C32 C33 64.4(8) . . . . ?
Mo3 C31 C32 C37 -124.0(11) . . . . ?
Mo3 C31 C35 C34 -63.5(8) . . . . ?
Mo3 C31 C35 C40 123.9(12) . . . . ?
Mo3 C32 C33 C34 63.2(8) . . . . ?
Mo3 C32 C33 C38 -126.3(12) . . . . ?
Mo3 C33 C34 C35 65.9(8) . . . . ?
Mo3 C33 C34 C39 -121.1(11) . . . . ?
Mo3 C34 C35 C31 64.3(8) . . . . ?
Mo3 C34 C35 C40 -122.9(12) . . . . ?
N1 C41 C42 C43 -179.9(11) . . . . ?
N1 C41 C46 C45 178.7(11) . . . . ?
N2 C47 C48 C49 177.8(13) . . . . ?
N2 C47 C52 C51 -178.0(12) . . . . ?
C1 C2 C3 U1 68.7(7) . . . . ?
C1 C2 C3 C4 2.2(11) . . . . ?
C1 C2 C3 C8 -172.0(10) . . . . ?
C2 C1 C5 U1 -68.7(7) . . . . ?
C2 C1 C5 C4 -0.1(12) . . . . ?
C2 C1 C5 C10 172.0(10) . . . . ?
C2 C3 C4 U1 67.0(7) . . . . ?
C2 C3 C4 C5 -2.3(12) . . . . ?
C2 C3 C4 C9 -177.2(10) . . . . ?
C3 C4 C5 U1 70.4(7) . . . . ?
C3 C4 C5 C1 1.5(12) . . . . ?
C3 C4 C5 C10 -170.3(10) . . . . ?
C5 C1 C2 U1 68.5(7) . . . . ?
C5 C1 C2 C3 -1.3(11) . . . . ?
C5 C1 C2 C7 -176.2(10) . . . . ?
C6 C1 C2 U1 -117.5(10) . . . . ?
C6 C1 C2 C3 172.7(10) . . . . ?
C6 C1 C2 C7 -2.2(17) . . . . ?
C6 C1 C5 U1 117.1(10) . . . . ?
C6 C1 C5 C4 -174.2(10) . . . . ?
C6 C1 C5 C10 -2.1(17) . . . . ?
C7 C2 C3 U1 -116.4(10) . . . . ?
C7 C2 C3 C4 177.1(10) . . . . ?
C7 C2 C3 C8 2.8(17) . . . . ?
C8 C3 C4 U1 -119.0(11) . . . . ?
C8 C3 C4 C5 171.7(11) . . . . ?
C8 C3 C4 C9 -3.2(18) . . . . ?
C9 C4 C5 U1 -114.7(10) . . . . ?
C9 C4 C5 C1 176.3(10) . . . . ?
C9 C4 C5 C10 4.5(18) . . . . ?
C11 C12 C13 Mo1 -64.3(7) . . . . ?
C11 C12 C13 C14 -0.9(12) . . . . ?
C11 C12 C13 C18 172.2(10) . . . . ?
C12 C11 C15 Mo1 64.2(8) . . . . ?
C12 C11 C15 C14 -2.7(12) . . . . ?
C12 C11 C15 C20 -174.9(11) . . . . ?
C12 C13 C14 Mo1 -62.9(7) . . . . ?
C12 C13 C14 C15 -0.7(12) . . . . ?
C12 C13 C14 C19 173.3(11) . . . . ?
C13 C14 C15 Mo1 -64.2(7) . . . . ?
C13 C14 C15 C11 2.1(12) . . . . ?
C13 C14 C15 C20 174.7(10) . . . . ?
C15 C11 C12 Mo1 -63.0(8) . . . . ?
C15 C11 C12 C13 2.3(12) . . . . ?
C15 C11 C12 C17 175.5(10) . . . . ?
C16 C11 C12 Mo1 124.5(12) . . . . ?
C16 C11 C12 C13 -170.2(11) . . . . ?
C16 C11 C12 C17 3.0(19) . . . . ?
C16 C11 C15 Mo1 -123.2(12) . . . . ?
C16 C11 C15 C14 169.9(11) . . . . ?
C16 C11 C15 C20 -2.3(19) . . . . ?
C17 C12 C13 Mo1 122.3(10) . . . . ?
C17 C12 C13 C14 -174.3(10) . . . . ?
C17 C12 C13 C18 -1.2(16) . . . . ?
C18 C13 C14 Mo1 124.2(11) . . . . ?
C18 C13 C14 C15 -173.6(10) . . . . ?
C18 C13 C14 C19 0.4(18) . . . . ?
C19 C14 C15 Mo1 121.6(11) . . . . ?
C19 C14 C15 C11 -172.0(11) . . . . ?
C19 C14 C15 C20 0.6(18) . . . . ?
C21 C22 C23 Mo2 -65.0(7) . . . . ?
C21 C22 C23 C24 0.0(11) . . . . ?
C21 C22 C23 C28 172.6(10) . . . . ?
C22 C21 C25 Mo2 64.0(7) . . . . ?
C22 C21 C25 C24 2.0(12) . . . . ?
C22 C21 C25 C30 -175.5(9) . . . . ?
C22 C23 C24 Mo2 -65.1(6) . . . . ?
C22 C23 C24 C25 1.2(11) . . . . ?
C22 C23 C24 C29 172.3(10) . . . . ?
C23 C24 C25 Mo2 -64.7(7) . . . . ?
C23 C24 C25 C21 -2.0(12) . . . . ?
C23 C24 C25 C30 175.5(9) . . . . ?
C25 C21 C22 Mo2 -65.3(8) . . . . ?
C25 C21 C22 C23 -1.2(12) . . . . ?
C25 C21 C22 C27 174.2(10) . . . . ?
C26 C21 C22 Mo2 124.2(11) . . . . ?
C26 C21 C22 C23 -171.7(10) . . . . ?
C26 C21 C22 C27 3.8(17) . . . . ?
C26 C21 C25 Mo2 -125.6(11) . . . . ?
C26 C21 C25 C24 172.4(10) . . . . ?
C26 C21 C25 C30 -5.1(17) . . . . ?
C27 C22 C23 Mo2 119.7(11) . . . . ?
C27 C22 C23 C24 -175.4(10) . . . . ?
C27 C22 C23 C28 -2.7(16) . . . . ?
C28 C23 C24 Mo2 122.2(10) . . . . ?
C28 C23 C24 C25 -171.5(9) . . . . ?
C28 C23 C24 C29 -0.4(17) . . . . ?
C29 C24 C25 Mo2 124.1(11) . . . . ?
C29 C24 C25 C21 -173.1(10) . . . . ?
C29 C24 C25 C30 4.4(17) . . . . ?
C31 C32 C33 Mo3 -64.5(8) . . . . ?
C31 C32 C33 C34 -1.3(13) . . . . ?
C31 C32 C33 C38 169.2(11) . . . . ?
C32 C31 C35 Mo3 64.4(8) . . . . ?
C32 C31 C35 C34 0.9(13) . . . . ?
C32 C31 C35 C40 -171.7(11) . . . . ?
C32 C33 C34 Mo3 -64.0(8) . . . . ?
C32 C33 C34 C35 1.9(13) . . . . ?
C32 C33 C34 C39 174.8(10) . . . . ?
C33 C34 C35 Mo3 -66.0(8) . . . . ?
C33 C34 C35 C31 -1.7(13) . . . . ?
C33 C34 C35 C40 171.1(11) . . . . ?
C35 C31 C32 Mo3 -64.2(8) . . . . ?
C35 C31 C32 C33 0.3(13) . . . . ?
C35 C31 C32 C37 171.9(11) . . . . ?
C36 C31 C32 Mo3 130.4(12) . . . . ?
C36 C31 C32 C33 -165.1(11) . . . . ?
C36 C31 C32 C37 6.5(19) . . . . ?
C36 C31 C35 Mo3 -131.0(12) . . . . ?
C36 C31 C35 C34 165.5(12) . . . . ?
C36 C31 C35 C40 -7(2) . . . . ?
C37 C32 C33 Mo3 124.3(12) . . . . ?
C37 C32 C33 C34 -172.5(11) . . . . ?
C37 C32 C33 C38 -2.0(19) . . . . ?
C38 C33 C34 Mo3 125.3(11) . . . . ?
C38 C33 C34 C35 -168.8(11) . . . . ?
C38 C33 C34 C39 4.2(18) . . . . ?
C39 C34 C35 Mo3 121.3(11) . . . . ?
C39 C34 C35 C31 -174.4(10) . . . . ?
C39 C34 C35 C40 -1.6(19) . . . . ?
C41 C42 C43 C44 1.8(19) . . . . ?
C42 C41 C46 C45 0.5(17) . . . . ?
C42 C43 C44 C45 -0.5(19) . . . . ?
C43 C44 C45 C46 -0.7(19) . . . . ?
C44 C45 C46 C41 0.7(19) . . . . ?
C46 C41 C42 C43 -1.7(17) . . . . ?
C47 C48 C49 C50 0(3) . . . . ?
C48 C47 C52 C51 0.0(19) . . . . ?
C48 C49 C50 C51 0(3) . . . . ?
C49 C50 C51 C52 0(3) . . . . ?
C50 C51 C52 C47 0(2) . . . . ?
C52 C47 C48 C49 -0.2(19) . . . . ?
C53 C54 C55 C56 -177(2) . . . . ?
C53 C54 C59 C58 177(2) . . . . ?
C54 C55 C56 C57 0.0 . . . . ?
C55 C54 C59 C58 0.0 . . . . ?
C55 C56 C57 C58 0.0 . . . . ?
C56 C57 C58 C59 0.0 . . . . ?
C57 C58 C59 C54 0.0 . . . . ?
C59 C54 C55 C56 0.0 . . . . ?
